data_2008835
loop_
_publ_author_name
'Thu\'ery, Pierre'
'Nierlich, Martine'
'Roux, Marie-Claude'
'Wartski, Lya'

_publ_section_title
;
 (3<i>S</i>,4<i>R</i>)-4-Benzoyl-3-(2-methyl-2-propenyl)tetrahydrofuran-2-one
;
_journal_issue 8
_journal_name_full 'Acta Crystallographica Section C'
_journal_page_first IUC9900096
_journal_paper_doi 10.1107/S0108270199099011
_journal_volume 55
_journal_year 1999
_chemical_formula_sum 'C15 H16 O3'
_chemical_formula_weight 244.28
_space_group_IT_number 14
_symmetry_cell_setting monoclinic
_symmetry_space_group_name_Hall '-P 2yn'
_symmetry_space_group_name_H-M 'P 1 21/n 1'
_audit_creation_method SHELXL
_cell_angle_alpha 90.00
_cell_angle_beta 99.840(10)
_cell_angle_gamma 90.00
_cell_formula_units_Z 4
_cell_length_a 8.665(2)
_cell_length_b 9.365(5)
_cell_length_c 16.429(3)
_cell_measurement_reflns_used 25
_cell_measurement_temperature 293(2)
_cell_measurement_theta_max 12
_cell_measurement_theta_min 8
_cell_volume 1313.6(8)
_computing_cell_refinement 'CAD-4 Software (Enraf-Nonius, 1990)'
_computing_data_collection 'CAD-4 Software (Enraf-Nonius, 1990)'
_computing_data_reduction 'MolEN (Fair, 1990)'
_computing_publication_material 'SHELXTL (Sheldrick, 1993)'
_computing_structure_refinement 'SHELXL93 (Sheldrick, 1993)'
_computing_structure_solution 'MULTAN11/82 (Main et al., 1982)'
_diffrn_ambient_temperature 293(2)
_diffrn_measurement_device 'Enraf-Nonius CAD-4'
_diffrn_measurement_method \w/2\q
_diffrn_radiation_monochromator graphite
_diffrn_radiation_source 'fine-focus sealed tube'
_diffrn_radiation_type MoK\a
_diffrn_radiation_wavelength 0.71073
_diffrn_reflns_av_R_equivalents 0.014
_diffrn_reflns_av_sigmaI/netI 0.027
_diffrn_reflns_limit_h_max 10
_diffrn_reflns_limit_h_min 0
_diffrn_reflns_limit_k_max 11
_diffrn_reflns_limit_k_min 0
_diffrn_reflns_limit_l_max 19
_diffrn_reflns_limit_l_min -19
_diffrn_reflns_number 2144
_diffrn_reflns_theta_max 25.00
_diffrn_reflns_theta_min 2.50
_diffrn_standards_decay_% 2.5
_diffrn_standards_interval_time 60
_diffrn_standards_number 3
_exptl_absorpt_coefficient_mu 0.085
_exptl_absorpt_correction_type none
_exptl_crystal_colour colourless
_exptl_crystal_density_diffrn 1.235
_exptl_crystal_density_method 'not measured'
_exptl_crystal_description platelet
_exptl_crystal_F_000 520
_exptl_crystal_size_max 0.60
_exptl_crystal_size_mid 0.60
_exptl_crystal_size_min 0.30
_refine_diff_density_max 0.20
_refine_diff_density_min -0.18
_refine_ls_extinction_method none
_refine_ls_goodness_of_fit_all 1.072
_refine_ls_goodness_of_fit_ref 1.175
_refine_ls_hydrogen_treatment constr
_refine_ls_matrix_type full
_refine_ls_number_parameters 163
_refine_ls_number_reflns 1888
_refine_ls_number_restraints 0
_refine_ls_restrained_S_all 1.175
_refine_ls_restrained_S_obs 1.175
_refine_ls_R_factor_all 0.084
_refine_ls_R_factor_gt 0.047
_refine_ls_shift/su_max <0.001
_refine_ls_shift/su_mean 0.000
_refine_ls_structure_factor_coef Fsqd
_refine_ls_weighting_details 'w = 1/[\s^2^(Fo^2^)+(0.0825P)^2^+0.1521P] where P = (Fo^2^+2Fc^2^)/3'
_refine_ls_weighting_scheme calc
_refine_ls_wR_factor_all 0.155
_refine_ls_wR_factor_ref 0.123
_reflns_number_gt 1231
_reflns_number_total 1916
_reflns_observed_criterion I>2\s(I)
_cod_data_source_file qa0148.cif
_cod_data_source_block 1
_cod_depositor_comments
;
The following automatic conversions were performed:
'_symmetry_cell_setting' value 'Monoclinic' changed to 'monoclinic'
according to '/home/saulius/struct/CIF-dictionaries/cif_core.dic'
dictionary named 'cif_core.dic' version 2.4.1 from 2010-06-29.

Automatic conversion script
Id: cif_fix_enum 1527 2010-12-29 10:47:43Z saulius 

The following automatic conversions were performed:

'_symmetry_cell_setting' value 'Monoclinic' changed to 'monoclinic'
according to /home/saulius/struct/CIF-dictionaries/cif_core.dic
dictionary named 'cif_core.dic' version 2.4.1 from 2010-06-29.

Automatic conversion script
Id: cif_fix_values 1715 2011-07-08 13:25:40Z adriana 

The following automatic conversions were performed:

'_refine_ls_weighting_scheme' value 'calc w =
1/[\s^2^(Fo^2^)+(0.0825P)^2^+0.1521P] where P = (Fo^2^+2Fc^2^)/3' was
changed to 'calc'. New tag '_refine_ls_weighting_details' was
created. The value of the new tag was set to 'w =
1/[\s^2^(Fo^2^)+(0.0825P)^2^+0.1521P] where P = (Fo^2^+2Fc^2^)/3'.

Automatic conversion script
Id: cif_fix_values 3143 2015-03-26 13:38:13Z robertas 
;
_cod_original_cell_volume 1314(2)
_cod_original_sg_symbol_H-M 'P 21/n'
_cod_database_code 2008835
_cod_database_fobs_code 2008835

loop_
_symmetry_equiv_pos_as_xyz
'x, y, z'
'-x+1/2, y+1/2, -z+1/2'
'-x, -y, -z'
'x-1/2, -y-1/2, z-1/2'

loop_
_atom_site_aniso_label
_atom_site_aniso_U_11
_atom_site_aniso_U_22
_atom_site_aniso_U_33
_atom_site_aniso_U_12
_atom_site_aniso_U_13
_atom_site_aniso_U_23
O1 0.0651(12) 0.0752(14) 0.0877(14) -0.0193(10) -0.0095(10) 0.0136(12)
O2 0.0554(11) 0.0888(15) 0.0833(14) 0.0137(10) -0.0167(10) -0.0024(12)
O3 0.092(2) 0.0696(13) 0.0623(12) 0.0259(11) -0.0190(10) -0.0232(11)
C2 0.0513(14) 0.063(2) 0.060(2) 0.0064(13) -0.0016(13) -0.0070(14)
C3 0.0492(14) 0.0493(14) 0.0456(13) 0.0029(11) -0.0010(11) -0.0019(11)
C4 0.0551(14) 0.0448(14) 0.0461(13) 0.0043(11) -0.0053(11) -0.0037(11)
C5 0.079(2) 0.071(2) 0.077(2) -0.016(2) -0.016(2) 0.021(2)
C6 0.068(2) 0.067(2) 0.0481(14) -0.0013(14) -0.0035(12) 0.0033(13)
C7 0.066(2) 0.080(2) 0.053(2) -0.008(2) 0.0053(13) 0.0102(14)
C8 0.072(2) 0.134(3) 0.079(2) -0.010(2) 0.019(2) -0.010(2)
C9 0.094(2) 0.078(2) 0.095(2) -0.022(2) 0.008(2) -0.004(2)
C10 0.0565(15) 0.0514(15) 0.0457(13) 0.0015(12) -0.0007(11) -0.0041(12)
C11 0.0482(13) 0.0461(13) 0.0444(13) -0.0016(11) 0.0028(10) 0.0017(11)
C12 0.061(2) 0.069(2) 0.056(2) 0.0111(14) -0.0049(13) -0.0069(14)
C13 0.077(2) 0.081(2) 0.079(2) 0.028(2) 0.002(2) -0.012(2)
C14 0.057(2) 0.089(2) 0.076(2) 0.020(2) -0.0020(15) 0.004(2)
C15 0.057(2) 0.077(2) 0.060(2) 0.0011(15) -0.0105(13) 0.0028(15)
C16 0.0564(15) 0.057(2) 0.057(2) -0.0025(12) -0.0035(12) -0.0035(12)

loop_
_atom_site_label
_atom_site_fract_x
_atom_site_fract_y
_atom_site_fract_z
_atom_site_U_iso_or_equiv
_atom_site_thermal_displace_type
_atom_site_calc_flag
_atom_site_refinement_flags
_atom_site_occupancy
_atom_site_disorder_group
_atom_site_type_symbol
O1 1.0875(2) 0.4663(2) 0.90581(13) 0.0786(7) Uani d . 1 . O
O2 1.1686(2) 0.2967(2) 0.99577(13) 0.0792(6) Uani d . 1 . O
O3 0.7049(2) 0.2718(2) 0.75908(12) 0.0782(7) Uani d . 1 . O
C2 1.0682(3) 0.3433(3) 0.9437(2) 0.0596(7) Uani d . 1 . C
C3 0.9071(3) 0.2831(2) 0.91341(14) 0.0491(6) Uani d . 1 . C
H3A 0.9148(3) 0.2121(2) 0.87048(14) 0.059 Uiso calc R 1 . H
C4 0.8184(3) 0.4121(2) 0.87314(15) 0.0503(6) Uani d . 1 . C
H4A 0.7731(3) 0.4655(2) 0.91463(15) 0.060 Uiso calc R 1 . H
C5 0.9485(4) 0.4985(3) 0.8464(2) 0.0792(9) Uani d . 1 . C
H5A 0.9627(4) 0.4715(3) 0.7911(2) 0.095 Uiso calc R 1 . H
H5B 0.9248(4) 0.5997(3) 0.8467(2) 0.095 Uiso calc R 1 . H
C6 0.8378(3) 0.2112(3) 0.9821(2) 0.0625(7) Uani d . 1 . C
H6A 0.9056(3) 0.1333(3) 1.0046(2) 0.075 Uiso calc R 1 . H
H6B 0.8344(3) 0.2797(3) 1.0261(2) 0.075 Uiso calc R 1 . H
C7 0.6759(3) 0.1542(3) 0.9531(2) 0.0669(8) Uani d . 1 . C
C8 0.5522(4) 0.2236(4) 0.9702(2) 0.0945(11) Uani d . 1 . C
H8A 0.4519(4) 0.1889(4) 0.9511(2) 0.113 Uiso calc R 1 . H
H8B 0.5655(4) 0.3069(4) 1.0014(2) 0.113 Uiso calc R 1 . H
C9 0.6637(4) 0.0209(3) 0.9038(2) 0.0901(10) Uani d . 1 . C
H9A 0.7667(4) -0.0115(3) 0.8987(2) 0.135 Uiso calc R 1 . H
H9B 0.6045(4) 0.0389(3) 0.8499(2) 0.135 Uiso calc R 1 . H
H9C 0.6120(4) -0.0511(3) 0.9309(2) 0.135 Uiso calc R 1 . H
C10 0.6909(3) 0.3770(3) 0.8001(2) 0.0523(6) Uani d . 1 . C
C11 0.5545(3) 0.4740(2) 0.77726(14) 0.0468(6) Uani d . 1 . C
C12 0.5270(3) 0.5902(3) 0.8241(2) 0.0638(7) Uani d . 1 . C
H12A 0.5950(3) 0.6111(3) 0.8729(2) 0.077 Uiso calc R 1 . H
C13 0.3971(4) 0.6760(3) 0.7983(2) 0.0806(9) Uani d . 1 . C
H13A 0.3777(4) 0.7540(3) 0.8301(2) 0.097 Uiso calc R 1 . H
C14 0.2973(3) 0.6465(4) 0.7262(2) 0.0756(9) Uani d . 1 . C
H14A 0.2101(3) 0.7040(4) 0.7095(2) 0.091 Uiso calc R 1 . H
C15 0.3255(3) 0.5326(3) 0.6786(2) 0.0669(8) Uani d . 1 . C
H15A 0.2584(3) 0.5135(3) 0.6293(2) 0.080 Uiso calc R 1 . H
C16 0.4527(3) 0.4468(3) 0.7037(2) 0.0583(7) Uani d . 1 . C
H16A 0.4712(3) 0.3694(3) 0.6713(2) 0.070 Uiso calc R 1 . H

loop_
_atom_type_symbol
_atom_type_description
_atom_type_scat_dispersion_real
_atom_type_scat_dispersion_imag
_atom_type_scat_source
C C 0.0033 0.0016 'International Tables Vol C Tables 4.2.6.8 and 6.1.1.4'
H H 0.0000 0.0000 'International Tables Vol C Tables 4.2.6.8 and 6.1.1.4'
O O 0.0106 0.0060 'International Tables Vol C Tables 4.2.6.8 and 6.1.1.4'

loop_
_geom_angle_atom_site_label_1
_geom_angle_atom_site_label_2
_geom_angle_atom_site_label_3
_geom_angle
C2 O1 C5 109.8(2)
O2 C2 O1 121.1(3)
O2 C2 C3 128.3(3)
O1 C2 C3 110.6(2)
C2 C3 C4 102.5(2)
C2 C3 C6 112.4(2)
C4 C3 C6 116.1(2)
C5 C4 C10 111.3(2)
C5 C4 C3 101.9(2)
C10 C4 C3 114.6(2)
O1 C5 C4 105.5(2)
C7 C6 C3 112.8(2)
C8 C7 C9 123.0(3)
C8 C7 C6 120.3(3)
C9 C7 C6 116.7(3)
O3 C10 C11 120.4(2)
O3 C10 C4 119.1(2)
C11 C10 C4 120.4(2)
C12 C11 C16 119.0(2)
C12 C11 C10 123.2(2)
C16 C11 C10 117.8(2)
C11 C12 C13 119.7(3)
C14 C13 C12 120.4(3)
C15 C14 C13 120.2(3)
C14 C15 C16 119.9(2)
C15 C16 C11 120.8(3)

loop_
_geom_bond_atom_site_label_1
_geom_bond_atom_site_label_2
_geom_bond_site_symmetry_2
_geom_bond_distance
_geom_bond_publ_flag
O1 C2 . 1.333(3) ?
O1 C5 . 1.447(3) ?
O2 C2 . 1.194(3) ?
O3 C10 . 1.212(3) ?
C2 C3 . 1.509(3) ?
C3 C4 . 1.521(3) ?
C3 C6 . 1.522(3) ?
C4 C5 . 1.513(4) ?
C4 C10 . 1.521(3) ?
C6 C7 . 1.500(4) ?
C7 C8 . 1.324(4) ?
C7 C9 . 1.482(4) ?
C10 C11 . 1.487(3) ?
C11 C12 . 1.377(3) ?
C11 C16 . 1.393(3) ?
C12 C13 . 1.390(4) ?
C13 C14 . 1.370(4) ?
C14 C15 . 1.369(4) ?
C15 C16 . 1.369(4) ?
